data_4346372
loop_
_publ_author_name
'Behrle, Andrew C.'
'Kerridge, Andrew'
'Walensky, Justin R.'

_publ_section_title
;
 Dithio- and Diselenophosphinate Thorium(IV) and Uranium(IV) Complexes:
 Molecular and Electronic Structures, Spectroscopy, and Transmetalation
 Reactivity.
;
_journal_issue 24
_journal_name_full 'Inorganic chemistry'
_journal_page_first 11625
_journal_page_last 11636
_journal_paper_doi 10.1021/acs.inorgchem.5b01342
_journal_volume 54
_journal_year 2015
_chemical_formula_sum 'C24 H56 P4 Se8 U'
_chemical_formula_weight 1338.27
_space_group_crystal_system monoclinic
_space_group_IT_number 9
_space_group_name_Hall 'C -2yc'
_space_group_name_H-M_alt 'C 1 c 1'
_atom_sites_solution_hydrogens geom
_audit_creation_method SHELXL-2014/7
_cell_angle_alpha 90
_cell_angle_beta 96.4050(10)
_cell_angle_gamma 90
_cell_formula_units_Z 4
_cell_length_a 16.7142(10)
_cell_length_b 13.2787(8)
_cell_length_c 18.4521(11)
_cell_measurement_reflns_used 9958
_cell_measurement_temperature 100(2)
_cell_measurement_theta_max 27.49
_cell_measurement_theta_min 2.19
_cell_volume 4069.7(4)
_computing_cell_refinement 'APEX2 (Bruker AXS, 2008)'
_computing_data_collection 'APEX2 (Bruker AXS, 2008)'
_computing_data_reduction 'APEX2 (Bruker AXS, 2008)'
_computing_molecular_graphics 'X-SEED, Barbour, 2001'
_computing_publication_material 'CIFTAB (Sheldrick, 2013)'
_computing_structure_refinement 'SHELXL-2013 (Sheldrick, 2013)'
_computing_structure_solution 'SHELXS-2013 (Sheldrick, 2013)'
_diffrn_ambient_temperature 100(2)
_diffrn_measured_fraction_theta_full 1.000
_diffrn_measured_fraction_theta_max 0.995
_diffrn_measurement_device_type 'Bruker APEXII CCD area detector'
_diffrn_measurement_method 'omega scans'
_diffrn_radiation_type MoK\a
_diffrn_radiation_wavelength 0.71073
_diffrn_reflns_av_R_equivalents 0.0204
_diffrn_reflns_av_unetI/netI 0.0263
_diffrn_reflns_Laue_measured_fraction_full 1.000
_diffrn_reflns_Laue_measured_fraction_max 0.995
_diffrn_reflns_limit_h_max 21
_diffrn_reflns_limit_h_min -21
_diffrn_reflns_limit_k_max 16
_diffrn_reflns_limit_k_min -17
_diffrn_reflns_limit_l_max 23
_diffrn_reflns_limit_l_min -23
_diffrn_reflns_number 23319
_diffrn_reflns_point_group_measured_fraction_full 1.000
_diffrn_reflns_point_group_measured_fraction_max 0.995
_diffrn_reflns_theta_full 25.242
_diffrn_reflns_theta_max 27.512
_diffrn_reflns_theta_min 1.964
_diffrn_standards_decay_% 0.0
_exptl_absorpt_coefficient_mu 11.316
_exptl_absorpt_correction_T_max 0.21
_exptl_absorpt_correction_T_min 0.14
_exptl_absorpt_correction_type multi-scan
_exptl_absorpt_process_details
;
 Data were corrected for decay and absorption using the program SADABS 
 (Sheldrick, G. M. (2003). SADABS. Version 2.10. University of
 G\"ottingen, Germany).
;
_exptl_crystal_colour red
_exptl_crystal_density_diffrn 2.184
_exptl_crystal_description prism
_exptl_crystal_F_000 2496
_exptl_crystal_size_max 0.200
_exptl_crystal_size_mid 0.200
_exptl_crystal_size_min 0.200
_refine_diff_density_max 0.408
_refine_diff_density_min -0.447
_refine_diff_density_rms 0.084
_refine_ls_abs_structure_details
;
 Refined as an inversion twin.
;
_refine_ls_abs_structure_Flack 0.569(3)
_refine_ls_extinction_method none
_refine_ls_goodness_of_fit_ref 1.034
_refine_ls_hydrogen_treatment constr
_refine_ls_matrix_type full
_refine_ls_number_parameters 351
_refine_ls_number_reflns 9165
_refine_ls_number_restraints 2
_refine_ls_restrained_S_all 1.033
_refine_ls_R_factor_all 0.0169
_refine_ls_R_factor_gt 0.0160
_refine_ls_shift/su_max 0.001
_refine_ls_shift/su_mean 0.000
_refine_ls_structure_factor_coef Fsqd
_refine_ls_weighting_details 'w=1/[\s^2^(Fo^2^)+(0.0146P)^2^] where P=(Fo^2^+2Fc^2^)/3'
_refine_ls_weighting_scheme calc
_refine_ls_wR_factor_gt 0.0340
_refine_ls_wR_factor_ref 0.0342
_reflns_Friedel_coverage 0.998
_reflns_Friedel_fraction_full 1.000
_reflns_Friedel_fraction_max 0.995
_reflns_number_gt 8926
_reflns_number_total 9165
_reflns_threshold_expression 'I > 2\s(I)'
_cod_data_source_file ic5b01342_si_003.cif
_cod_data_source_block U[Se2PiPr2]4
_cod_original_sg_symbol_H-M 'C c'
_cod_database_code 4346372
_shelx_shelxl_version_number 2014/7
_shelx_space_group_comment
;
The symmetry employed for this shelxl refinement is uniquely defined
by the following loop, which should always be used as a source of
symmetry information in preference to the above space-group names.
They are only intended as comments.
;
_shelx_estimated_absorpt_t_min 0.211
_shelx_estimated_absorpt_t_max 0.211

loop_
_space_group_symop_operation_xyz
'x, y, z'
'x, -y, z+1/2'
'x+1/2, y+1/2, z'
'x+1/2, -y+1/2, z+1/2'

loop_
_atom_site_label
_atom_site_type_symbol
_atom_site_fract_x
_atom_site_fract_y
_atom_site_fract_z
_atom_site_U_iso_or_equiv
_atom_site_adp_type
_atom_site_occupancy
_atom_site_site_symmetry_order
_atom_site_calc_flag
_atom_site_refinement_flags_posn
_atom_site_refinement_flags_adp
U1 U 0.36875(2) 0.44579(2) 0.00689(2) 0.01084(4) Uani 1 1 d . .
Se3 Se 0.49634(3) 0.30947(4) 0.07520(3) 0.01471(11) Uani 1 1 d . .
Se5 Se 0.41536(3) 0.60094(4) 0.11693(3) 0.01501(10) Uani 1 1 d . .
Se7 Se 0.32021(3) 0.61440(4) -0.09104(3) 0.01556(11) Uani 1 1 d . .
Se6 Se 0.53217(3) 0.52412(4) -0.02089(3) 0.01563(11) Uani 1 1 d . .
Se8 Se 0.21472(3) 0.52948(4) 0.05245(3) 0.01438(10) Uani 1 1 d . .
Se4 Se 0.30254(3) 0.32644(3) 0.12656(3) 0.01396(10) Uani 1 1 d . .
P3 P 0.53520(8) 0.60676(9) 0.08080(7) 0.0132(3) Uani 1 1 d . .
P4 P 0.20840(8) 0.62650(9) -0.04325(7) 0.0137(3) Uani 1 1 d . .
P2 P 0.41405(7) 0.24210(9) 0.14391(6) 0.0129(2) Uani 1 1 d . .
C12 C 0.4705(4) 0.3534(4) 0.2666(3) 0.0261(13) Uani 1 1 d . .
H12A H 0.4193 0.3899 0.2638 0.039 Uiso 1 1 calc R U
H12B H 0.5064 0.3867 0.2356 0.039 Uiso 1 1 calc R U
H12C H 0.4956 0.3530 0.3172 0.039 Uiso 1 1 calc R U
C16 C 0.5688(3) 0.7364(3) 0.0643(3) 0.0169(10) Uani 1 1 d . .
H16 H 0.6231 0.7314 0.0467 0.020 Uiso 1 1 calc R U
C22 C 0.1243(3) 0.5800(4) -0.1072(3) 0.0172(10) Uani 1 1 d . .
H22 H 0.1361 0.5074 -0.1155 0.021 Uiso 1 1 calc R U
C13 C 0.6069(3) 0.5466(3) 0.1507(3) 0.0157(10) Uani 1 1 d . .
H13 H 0.5937 0.4732 0.1487 0.019 Uiso 1 1 calc R U
C18 C 0.5782(3) 0.8007(4) 0.1333(3) 0.0220(11) Uani 1 1 d . .
H18A H 0.5876 0.8710 0.1203 0.033 Uiso 1 1 calc R U
H18B H 0.6240 0.7761 0.1663 0.033 Uiso 1 1 calc R U
H18C H 0.5290 0.7964 0.1575 0.033 Uiso 1 1 calc R U
C19 C 0.1900(3) 0.7580(4) -0.0184(3) 0.0186(11) Uani 1 1 d . .
H19 H 0.1354 0.7609 -0.0012 0.022 Uiso 1 1 calc R U
C24 C 0.0448(3) 0.5818(4) -0.0739(3) 0.0230(11) Uani 1 1 d . .
H24A H 0.0257 0.6514 -0.0718 0.034 Uiso 1 1 calc R U
H24B H 0.0529 0.5537 -0.0245 0.034 Uiso 1 1 calc R U
H24C H 0.0048 0.5414 -0.1040 0.034 Uiso 1 1 calc R U
C23 C 0.1158(3) 0.6292(4) -0.1830(3) 0.0252(11) Uani 1 1 d . .
H23A H 0.0848 0.5847 -0.2181 0.038 Uiso 1 1 calc R U
H23B H 0.1693 0.6405 -0.1984 0.038 Uiso 1 1 calc R U
H23C H 0.0877 0.6938 -0.1810 0.038 Uiso 1 1 calc R U
C17 C 0.5131(4) 0.7871(4) 0.0040(3) 0.0296(13) Uani 1 1 d . .
H17A H 0.4590 0.7929 0.0192 0.044 Uiso 1 1 calc R U
H17B H 0.5108 0.7465 -0.0406 0.044 Uiso 1 1 calc R U
H17C H 0.5338 0.8543 -0.0054 0.044 Uiso 1 1 calc R U
C20 C 0.1901(4) 0.8304(4) -0.0815(3) 0.0381(16) Uani 1 1 d . .
H20A H 0.1854 0.8996 -0.0638 0.057 Uiso 1 1 calc R U
H20B H 0.1444 0.8155 -0.1180 0.057 Uiso 1 1 calc R U
H20C H 0.2404 0.8233 -0.1036 0.057 Uiso 1 1 calc R U
C15 C 0.5994(3) 0.5795(4) 0.2291(3) 0.0237(11) Uani 1 1 d . .
H15A H 0.6203 0.5264 0.2628 0.036 Uiso 1 1 calc R U
H15B H 0.5426 0.5919 0.2348 0.036 Uiso 1 1 calc R U
H15C H 0.6303 0.6415 0.2398 0.036 Uiso 1 1 calc R U
C7 C 0.3994(3) 0.1082(3) 0.1211(3) 0.0167(10) Uani 1 1 d . .
H7 H 0.3593 0.0803 0.1521 0.020 Uiso 1 1 calc R U
C9 C 0.4774(3) 0.0487(4) 0.1376(3) 0.0240(12) Uani 1 1 d . .
H9A H 0.4690 -0.0206 0.1202 0.036 Uiso 1 1 calc R U
H9B H 0.4934 0.0483 0.1903 0.036 Uiso 1 1 calc R U
H9C H 0.5199 0.0803 0.1129 0.036 Uiso 1 1 calc R U
C8 C 0.3654(3) 0.0948(4) 0.0413(3) 0.0223(11) Uani 1 1 d . .
H8A H 0.4067 0.1124 0.0097 0.033 Uiso 1 1 calc R U
H8B H 0.3186 0.1390 0.0302 0.033 Uiso 1 1 calc R U
H8C H 0.3490 0.0246 0.0327 0.033 Uiso 1 1 calc R U
Se1 Se 0.42593(3) 0.36984(4) -0.13201(3) 0.01859(11) Uani 1 1 d . .
Se2 Se 0.24009(3) 0.31701(4) -0.07075(3) 0.01616(11) Uani 1 1 d . .
P1 P 0.31402(7) 0.28878(9) -0.15869(7) 0.0145(2) Uani 1 1 d . .
C4 C 0.3399(3) 0.1541(4) -0.1644(3) 0.0241(11) Uani 1 1 d . .
H4 H 0.3819 0.1409 -0.1225 0.029 Uiso 1 1 calc R U
C10 C 0.4552(3) 0.2459(4) 0.2408(3) 0.0177(10) Uani 1 1 d . .
H10 H 0.5080 0.2099 0.2457 0.021 Uiso 1 1 calc R U
C1 C 0.2619(3) 0.3291(4) -0.2467(3) 0.0206(12) Uani 1 1 d . .
H1 H 0.2986 0.3151 -0.2848 0.025 Uiso 1 1 calc R U
C5 C 0.2708(4) 0.0799(4) -0.1555(3) 0.0360(15) Uani 1 1 d . .
H5A H 0.2311 0.0828 -0.1987 0.054 Uiso 1 1 calc R U
H5B H 0.2449 0.0981 -0.1122 0.054 Uiso 1 1 calc R U
H5C H 0.2924 0.0114 -0.1497 0.054 Uiso 1 1 calc R U
C6 C 0.3803(3) 0.1328(4) -0.2336(3) 0.0288(12) Uani 1 1 d . .
H6A H 0.4047 0.0656 -0.2302 0.043 Uiso 1 1 calc R U
H6B H 0.4222 0.1833 -0.2384 0.043 Uiso 1 1 calc R U
H6C H 0.3399 0.1359 -0.2763 0.043 Uiso 1 1 calc R U
C3 C 0.2474(4) 0.4416(4) -0.2460(3) 0.0396(16) Uani 1 1 d . .
H3A H 0.2185 0.4623 -0.2927 0.059 Uiso 1 1 calc R U
H3B H 0.2992 0.4768 -0.2384 0.059 Uiso 1 1 calc R U
H3C H 0.2152 0.4584 -0.2064 0.059 Uiso 1 1 calc R U
C14 C 0.6929(3) 0.5549(4) 0.1312(3) 0.0236(11) Uani 1 1 d . .
H14A H 0.7112 0.6248 0.1370 0.035 Uiso 1 1 calc R U
H14B H 0.6946 0.5338 0.0805 0.035 Uiso 1 1 calc R U
H14C H 0.7282 0.5113 0.1636 0.035 Uiso 1 1 calc R U
C11 C 0.3996(3) 0.1902(4) 0.2875(3) 0.0253(12) Uani 1 1 d . .
H11A H 0.4218 0.1938 0.3389 0.038 Uiso 1 1 calc R U
H11B H 0.3951 0.1195 0.2723 0.038 Uiso 1 1 calc R U
H11C H 0.3462 0.2215 0.2814 0.038 Uiso 1 1 calc R U
C2 C 0.1849(3) 0.2712(5) -0.2674(3) 0.0403(16) Uani 1 1 d . .
H2A H 0.1465 0.2861 -0.2324 0.060 Uiso 1 1 calc R U
H2B H 0.1965 0.1988 -0.2667 0.060 Uiso 1 1 calc R U
H2C H 0.1617 0.2911 -0.3164 0.060 Uiso 1 1 calc R U
C21 C 0.2505(4) 0.7912(4) 0.0445(3) 0.0358(15) Uani 1 1 d . .
H21A H 0.3049 0.7879 0.0296 0.054 Uiso 1 1 calc R U
H21B H 0.2469 0.7466 0.0863 0.054 Uiso 1 1 calc R U
H21C H 0.2386 0.8605 0.0581 0.054 Uiso 1 1 calc R U

loop_
_atom_site_aniso_label
_atom_site_aniso_U_11
_atom_site_aniso_U_22
_atom_site_aniso_U_33
_atom_site_aniso_U_23
_atom_site_aniso_U_13
_atom_site_aniso_U_12
U1 0.01022(7) 0.01134(7) 0.01091(7) 0.00036(8) 0.00097(5) -0.00010(8)
Se3 0.0115(2) 0.0153(2) 0.0178(3) 0.00344(19) 0.0038(2) 0.00134(19)
Se5 0.0121(2) 0.0176(2) 0.0155(2) -0.00349(19) 0.00231(18) -0.00072(19)
Se7 0.0165(3) 0.0162(2) 0.0149(2) 0.00438(19) 0.00553(19) 0.00283(19)
Se6 0.0153(3) 0.0177(2) 0.0145(2) -0.00359(19) 0.00430(19) -0.0049(2)
Se8 0.0141(2) 0.0177(2) 0.0118(2) 0.00413(19) 0.00336(18) 0.00374(19)
Se4 0.0121(2) 0.0137(2) 0.0165(2) 0.00287(18) 0.00345(18) 0.00211(18)
P3 0.0129(6) 0.0126(6) 0.0139(6) -0.0014(5) 0.0006(5) -0.0009(5)
P4 0.0135(6) 0.0148(6) 0.0129(6) 0.0027(5) 0.0018(5) 0.0033(5)
P2 0.0124(6) 0.0128(6) 0.0135(6) 0.0018(5) 0.0015(5) 0.0015(5)
C12 0.031(3) 0.030(3) 0.017(3) -0.003(2) 0.000(2) -0.006(2)
C16 0.016(2) 0.014(2) 0.021(3) -0.0001(19) 0.003(2) -0.0022(19)
C22 0.016(2) 0.020(2) 0.015(2) 0.002(2) -0.0009(19) 0.004(2)
C13 0.011(2) 0.014(2) 0.022(3) -0.0004(19) -0.002(2) 0.0024(18)
C18 0.028(3) 0.014(2) 0.024(3) -0.005(2) 0.004(2) -0.002(2)
C19 0.017(3) 0.017(3) 0.023(3) 0.000(2) 0.006(2) 0.005(2)
C24 0.015(3) 0.028(3) 0.025(3) 0.002(2) 0.001(2) 0.002(2)
C23 0.027(3) 0.033(3) 0.013(2) 0.005(2) -0.005(2) 0.006(2)
C17 0.038(4) 0.018(3) 0.029(3) 0.006(2) -0.010(3) -0.005(2)
C20 0.071(5) 0.016(3) 0.027(3) 0.003(2) 0.006(3) 0.011(3)
C15 0.025(3) 0.023(3) 0.021(3) -0.002(2) -0.005(2) 0.000(2)
C7 0.018(2) 0.012(2) 0.021(2) 0.0015(18) 0.004(2) -0.0020(18)
C9 0.023(3) 0.020(3) 0.029(3) 0.004(2) 0.003(2) 0.007(2)
C8 0.022(3) 0.022(3) 0.023(3) -0.005(2) 0.006(2) -0.003(2)
Se1 0.0144(2) 0.0235(3) 0.0187(2) -0.0090(2) 0.00528(19) -0.0059(2)
Se2 0.0133(3) 0.0221(3) 0.0132(2) -0.00140(19) 0.00190(19) -0.0034(2)
P1 0.0126(6) 0.0177(6) 0.0129(6) -0.0030(5) 0.0001(5) -0.0021(5)
C4 0.027(3) 0.020(3) 0.024(3) -0.005(2) -0.001(2) -0.002(2)
C10 0.018(2) 0.023(3) 0.012(2) 0.0017(19) 0.0003(18) 0.002(2)
C1 0.017(3) 0.035(3) 0.010(2) -0.004(2) 0.001(2) -0.002(2)
C5 0.049(4) 0.026(3) 0.034(3) -0.008(3) 0.009(3) -0.012(3)
C6 0.032(3) 0.026(3) 0.029(3) -0.009(2) 0.003(2) 0.004(2)
C3 0.064(4) 0.042(4) 0.012(3) 0.003(2) 0.001(3) 0.021(3)
C14 0.015(3) 0.020(3) 0.035(3) 0.001(2) -0.001(2) 0.001(2)
C11 0.037(3) 0.024(3) 0.016(2) 0.001(2) 0.007(2) 0.000(2)
C2 0.018(3) 0.072(5) 0.028(3) 0.005(3) -0.008(2) -0.009(3)
C21 0.047(4) 0.018(3) 0.039(4) -0.004(3) -0.010(3) 0.002(3)

loop_
_atom_type_symbol
_atom_type_description
_atom_type_scat_dispersion_real
_atom_type_scat_dispersion_imag
_atom_type_scat_source
C C 0.0033 0.0016 'International Tables Vol C Tables 4.2.6.8 and 6.1.1.4'
H H 0.0000 0.0000 'International Tables Vol C Tables 4.2.6.8 and 6.1.1.4'
P P 0.1023 0.0942 'International Tables Vol C Tables 4.2.6.8 and 6.1.1.4'
Se Se -0.0929 2.2259 'International Tables Vol C Tables 4.2.6.8 and 6.1.1.4'
U U -9.6767 9.6646 'International Tables Vol C Tables 4.2.6.8 and 6.1.1.4'

loop_
_geom_angle_atom_site_label_1
_geom_angle_atom_site_label_2
_geom_angle_atom_site_label_3
_geom_angle
Se7 U1 Se5 85.658(14)
Se7 U1 Se3 149.647(15)
Se5 U1 Se3 90.664(15)
Se7 U1 Se2 90.379(16)
Se5 U1 Se2 148.765(15)
Se3 U1 Se2 107.420(13)
Se7 U1 Se1 79.828(15)
Se5 U1 Se1 137.692(15)
Se3 U1 Se1 82.868(15)
Se2 U1 Se1 71.301(14)
Se7 U1 Se8 72.771(14)
Se5 U1 Se8 73.555(14)
Se3 U1 Se8 134.675(14)
Se2 U1 Se8 75.679(15)
Se1 U1 Se8 136.480(14)
Se7 U1 Se6 79.971(15)
Se5 U1 Se6 72.568(14)
Se3 U1 Se6 70.217(15)
Se2 U1 Se6 137.106(14)
Se1 U1 Se6 65.882(13)
Se8 U1 Se6 137.614(13)
Se7 U1 Se4 138.633(15)
Se5 U1 Se4 87.321(15)
Se3 U1 Se4 71.017(14)
Se2 U1 Se4 75.389(14)
Se1 U1 Se4 128.539(16)
Se8 U1 Se4 66.145(13)
Se6 U1 Se4 135.694(14)
P2 Se3 U1 91.57(4)
P3 Se5 U1 89.73(4)
P4 Se7 U1 89.87(4)
P3 Se6 U1 87.81(4)
P4 Se8 U1 87.57(4)
P2 Se4 U1 90.00(3)
C13 P3 C16 109.5(2)
C13 P3 Se6 109.70(16)
C16 P3 Se6 107.88(16)
C13 P3 Se5 108.58(16)
C16 P3 Se5 112.93(16)
Se6 P3 Se5 108.22(6)
C22 P4 C19 109.9(2)
C22 P4 Se7 110.31(16)
C19 P4 Se7 110.41(17)
C22 P4 Se8 106.65(16)
C19 P4 Se8 110.72(16)
Se7 P4 Se8 108.73(6)
C7 P2 C10 105.9(2)
C7 P2 Se3 110.05(16)
C10 P2 Se3 111.36(16)
C7 P2 Se4 112.07(16)
C10 P2 Se4 110.52(16)
Se3 P2 Se4 106.98(5)
C17 C16 C18 111.0(4)
C17 C16 P3 111.1(3)
C18 C16 P3 112.9(3)
C24 C22 C23 111.4(4)
C24 C22 P4 112.0(3)
C23 C22 P4 115.4(4)
C14 C13 C15 112.5(4)
C14 C13 P3 111.1(4)
C15 C13 P3 115.0(3)
C20 C19 C21 110.3(5)
C20 C19 P4 113.5(4)
C21 C19 P4 110.5(3)
C9 C7 C8 110.5(4)
C9 C7 P2 111.5(3)
C8 C7 P2 111.0(3)
P1 Se1 U1 90.68(4)
P1 Se2 U1 91.03(4)
C1 P1 C4 108.8(2)
C1 P1 Se1 111.63(18)
C4 P1 Se1 107.01(17)
C1 P1 Se2 110.88(18)
C4 P1 Se2 111.43(17)
Se1 P1 Se2 106.99(5)
C5 C4 C6 112.1(4)
C5 C4 P1 115.5(4)
C6 C4 P1 110.7(4)
C12 C10 C11 111.7(4)
C12 C10 P2 111.2(3)
C11 C10 P2 110.5(3)
C2 C1 C3 111.8(5)
C2 C1 P1 112.4(4)
C3 C1 P1 109.9(4)

loop_
_geom_bond_atom_site_label_1
_geom_bond_atom_site_label_2
_geom_bond_distance
U1 Se7 2.9342(5)
U1 Se5 2.9362(5)
U1 Se3 2.9688(5)
U1 Se2 2.9856(5)
U1 Se1 3.0077(5)
U1 Se8 3.0088(5)
U1 Se6 3.0195(5)
U1 Se4 3.0262(5)
Se3 P2 2.1654(13)
Se5 P3 2.1818(14)
Se7 P4 2.1595(14)
Se6 P3 2.1694(13)
Se8 P4 2.1789(13)
Se4 P2 2.1673(12)
P3 C13 1.842(5)
P3 C16 1.846(5)
P4 C22 1.838(5)
P4 C19 1.839(5)
P2 C7 1.838(5)
P2 C10 1.843(5)
C12 C10 1.518(7)
C16 C17 1.525(7)
C16 C18 1.527(7)
C22 C24 1.525(7)
C22 C23 1.536(6)
C13 C14 1.524(7)
C13 C15 1.529(7)
C19 C20 1.510(7)
C19 C21 1.517(7)
C7 C9 1.525(7)
C7 C8 1.529(7)
Se1 P1 2.1667(13)
Se2 P1 2.1790(13)
P1 C1 1.835(5)
P1 C4 1.846(5)
C4 C5 1.541(7)
C4 C6 1.536(7)
C10 C11 1.527(7)
C1 C2 1.512(8)
C1 C3 1.513(8)
